data_7130914
loop_
_publ_author_name
'Hsieh, Chang-Chih'
'Li, Cheng-Yao'
'Chiang, Ming-Hsi'
'Horng, Yih-Chern'

_publ_section_title
;
 Catalytic O2 Activation toward Oxidative N-S Bond Formation by a Thiolato
 Fe(III) Complex
;
_journal_name_full 'Chemical Communications'
_journal_paper_doi 10.1039/D2CC05375F
_journal_year 2022
_chemical_formula_sum 'C18 H18 Cl2 N2 O2 S2'
_chemical_formula_weight 429.36
_space_group_crystal_system monoclinic
_space_group_IT_number 14
_space_group_name_Hall '-P 2yn'
_space_group_name_H-M_alt 'P 1 21/n 1'
_atom_sites_solution_hydrogens geom
_audit_creation_method SHELXL-2014/7
_audit_update_record
;
2022-07-28 deposited with the CCDC.	2022-10-26 downloaded from the CCDC.
;
_cell_angle_alpha 90
_cell_angle_beta 118.2724(12)
_cell_angle_gamma 90
_cell_formula_units_Z 4
_cell_length_a 10.7004(2)
_cell_length_b 18.5647(4)
_cell_length_c 11.2176(2)
_cell_measurement_reflns_used 8484
_cell_measurement_temperature 150(2)
_cell_measurement_theta_max 28.51
_cell_measurement_theta_min 2.34
_cell_volume 1962.54(7)
_computing_cell_refinement 'Bruker SAINT'
_computing_data_collection 'Bruker APEX2'
_computing_data_reduction 'Bruker SAINT'
_computing_molecular_graphics 'Bruker SHELXTL'
_computing_publication_material 'Bruker SHELXTL'
_computing_structure_refinement 'SHELXL-2014 (Sheldrick 2014)'
_computing_structure_solution 'SHELXS-97 (Sheldrick 2008)'
_diffrn_ambient_temperature 150(2)
_diffrn_measured_fraction_theta_full 1.000
_diffrn_measured_fraction_theta_max 1.000
_diffrn_measurement_device_type 'Bruker APEX-II CCD'
_diffrn_measurement_method \w
_diffrn_radiation_type MoK\a
_diffrn_radiation_wavelength 0.71073
_diffrn_reflns_av_R_equivalents 0.0328
_diffrn_reflns_av_unetI/netI 0.0243
_diffrn_reflns_Laue_measured_fraction_full 1.000
_diffrn_reflns_Laue_measured_fraction_max 1.000
_diffrn_reflns_limit_h_max 14
_diffrn_reflns_limit_h_min -14
_diffrn_reflns_limit_k_max 25
_diffrn_reflns_limit_k_min -25
_diffrn_reflns_limit_l_max 15
_diffrn_reflns_limit_l_min -15
_diffrn_reflns_number 29522
_diffrn_reflns_point_group_measured_fraction_full 1.000
_diffrn_reflns_point_group_measured_fraction_max 1.000
_diffrn_reflns_theta_full 25.242
_diffrn_reflns_theta_max 28.726
_diffrn_reflns_theta_min 2.168
_exptl_absorpt_coefficient_mu 0.559
_exptl_absorpt_correction_T_max 0.946
_exptl_absorpt_correction_T_min 0.921
_exptl_absorpt_correction_type multi-scan
_exptl_crystal_colour colorless
_exptl_crystal_density_diffrn 1.453
_exptl_crystal_description block
_exptl_crystal_F_000 888
_exptl_crystal_size_max 0.150
_exptl_crystal_size_mid 0.120
_exptl_crystal_size_min 0.100
_refine_diff_density_max 0.793
_refine_diff_density_min -0.661
_refine_diff_density_rms 0.061
_refine_ls_extinction_method none
_refine_ls_goodness_of_fit_ref 1.115
_refine_ls_hydrogen_treatment constr
_refine_ls_matrix_type full
_refine_ls_number_parameters 254
_refine_ls_number_reflns 5089
_refine_ls_number_restraints 0
_refine_ls_restrained_S_all 1.115
_refine_ls_R_factor_all 0.0546
_refine_ls_R_factor_gt 0.0426
_refine_ls_shift/su_max 0.000
_refine_ls_shift/su_mean 0.000
_refine_ls_structure_factor_coef Fsqd
_refine_ls_weighting_details 'w=1/[\s^2^(Fo^2^)+(0.1000P)^2^+0.1200P] where P=(Fo^2^+2Fc^2^)/3'
_refine_ls_weighting_scheme calc
_refine_ls_wR_factor_gt 0.1379
_refine_ls_wR_factor_ref 0.1512
_reflns_Friedel_coverage 0.000
_reflns_number_gt 4161
_reflns_number_total 5089
_reflns_threshold_expression 'I > 2\s(I)'
_cod_data_source_file d2cc05375f2.cif
_cod_data_source_block compound2j
_cod_original_sg_symbol_H-M 'P 21/n'
_cod_database_code 7130914
_shelx_shelxl_version_number 2014/7
_shelx_space_group_comment
;
The symmetry employed for this shelxl refinement is uniquely defined
by the following loop, which should always be used as a source of
symmetry information in preference to the above space-group names.
They are only intended as comments.
;

loop_
_space_group_symop_operation_xyz
'x, y, z'
'-x+1/2, y+1/2, -z+1/2'
'-x, -y, -z'
'x-1/2, -y-1/2, z-1/2'

loop_
_atom_site_label
_atom_site_type_symbol
_atom_site_fract_x
_atom_site_fract_y
_atom_site_fract_z
_atom_site_U_iso_or_equiv
_atom_site_adp_type
_atom_site_occupancy
_atom_site_site_symmetry_order
_atom_site_calc_flag
_atom_site_refinement_flags_posn
_atom_site_refinement_flags_adp
_atom_site_refinement_flags_occupancy
_atom_site_disorder_assembly
_atom_site_disorder_group
S1 S -0.08378(5) 0.11200(2) 0.61301(4) 0.02459(14) Uani 1 1 d . . . . .
S2 S -0.00120(5) 0.13325(2) 0.48581(4) 0.02417(14) Uani 1 1 d . . . . .
C7 C -0.2215(2) 0.15501(10) 0.78409(17) 0.0254(4) Uani 1 1 d . . . . .
C1 C 0.0863(2) 0.23069(11) 0.74554(18) 0.0293(4) Uani 1 1 d . . . . .
H1 H 0.1357 0.2214 0.6957 0.035 Uiso 1 1 calc R U . . .
C2 C -0.0561(2) 0.25887(11) 0.89211(17) 0.0288(4) Uani 1 1 d . . . . .
H2 H -0.1048 0.2685 0.9425 0.035 Uiso 1 1 calc R U . . .
C3 C -0.02680(19) 0.18674(9) 0.72772(16) 0.0232(3) Uani 1 1 d . . . . .
C4 C -0.10098(19) 0.20175(10) 0.79967(17) 0.0237(4) Uani 1 1 d . . . . .
C5 C 0.0575(2) 0.30137(11) 0.91125(19) 0.0340(4) Uani 1 1 d . . . . .
H5 H 0.0878 0.3394 0.9755 0.041 Uiso 1 1 calc R U . . .
C8 C -0.4431(3) 0.15055(13) 0.7959(3) 0.0436(6) Uani 1 1 d . . . . .
H8A H -0.4296 0.0981 0.7909 0.052 Uiso 1 1 calc R U . . .
H8B H -0.5353 0.1639 0.7182 0.052 Uiso 1 1 calc R U . . .
C6 C 0.1273(2) 0.28808(12) 0.83586(19) 0.0338(4) Uani 1 1 d . . . . .
H6 H 0.2033 0.3184 0.8461 0.041 Uiso 1 1 calc R U . . .
C9 C -0.4462(3) 0.16742(12) 0.9260(3) 0.0474(6) Uani 1 1 d . . . . .
H9A H -0.5239 0.1400 0.9293 0.057 Uiso 1 1 calc R U . . .
H9B H -0.4653 0.2194 0.9288 0.057 Uiso 1 1 calc R U . . .
C10 C 0.2147(2) 0.04657(10) 0.67568(18) 0.0281(4) Uani 1 1 d . . . . .
H10 H 0.1746 0.0550 0.7340 0.034 Uiso 1 1 calc R U . . .
C11 C 0.15476(19) 0.07878(9) 0.54872(16) 0.0214(3) Uani 1 1 d . . . . .
C12 C 0.2150(2) 0.06600(9) 0.46306(16) 0.0220(3) Uani 1 1 d . . . . .
C16 C 0.1551(2) 0.10159(10) 0.32852(18) 0.0283(4) Uani 1 1 d . . . . .
C13 C 0.3331(2) 0.02110(10) 0.50720(18) 0.0283(4) Uani 1 1 d . . . . .
H13 H 0.3735 0.0120 0.4494 0.034 Uiso 1 1 calc R U . . .
C14 C 0.3923(2) -0.01042(10) 0.63434(18) 0.0306(4) Uani 1 1 d . . . . .
H14 H 0.4734 -0.0405 0.6638 0.037 Uiso 1 1 calc R U . . .
C15 C 0.3326(2) 0.00212(10) 0.71811(19) 0.0307(4) Uani 1 1 d . . . . .
H15 H 0.3724 -0.0197 0.8050 0.037 Uiso 1 1 calc R U . . .
C17 C 0.0906(4) 0.0913(2) 0.0897(2) 0.0852(13) Uani 1 1 d . . . . .
H17A H 0.1121 0.1434 0.0940 0.102 Uiso 1 1 calc R U . A 1
H17B H -0.0139 0.0855 0.0432 0.102 Uiso 1 1 calc R U . A 1
O1 O -0.21758(16) 0.08902(8) 0.76985(15) 0.0334(3) Uani 1 1 d . . . . .
O2 O 0.11392(18) 0.16467(7) 0.31484(15) 0.0366(4) Uani 1 1 d . . . . .
N1 N -0.33029(18) 0.18886(9) 0.78663(17) 0.0304(4) Uani 1 1 d . . . . .
H1A H -0.3335 0.2362 0.7825 0.036 Uiso 1 1 calc R U . . .
N2 N 0.1496(2) 0.06245(11) 0.22603(16) 0.0453(5) Uani 1 1 d . . . . .
H2A H 0.1826 0.0181 0.2416 0.054 Uiso 1 1 calc R U . . .
Cl1 Cl -0.28047(11) 0.14447(5) 1.07026(8) 0.0727(3) Uani 1 1 d . . . . .
C18A C 0.1501(5) 0.0540(2) 0.0131(4) 0.0315(10) Uani 0.470(3) 1 d . . P B 1
H18A H 0.0892 0.0587 -0.0859 0.038 Uiso 0.470(3) 1 calc R U P B 1
H18B H 0.1686 0.0024 0.0378 0.038 Uiso 0.470(3) 1 calc R U P B 1
Cl2A Cl 0.31095(18) 0.10507(14) 0.07295(16) 0.0630(9) Uani 0.470(3) 1 d . . P B 1
C18B C 0.2302(6) 0.1287(2) 0.0693(4) 0.0351(9) Uani 0.530(3) 1 d . . P B 2
H18C H 0.2968 0.1553 0.1515 0.042 Uiso 0.530(3) 1 calc R U P B 2
H18D H 0.1935 0.1619 -0.0091 0.042 Uiso 0.530(3) 1 calc R U P B 2
Cl2B Cl 0.31503(13) 0.05202(10) 0.04128(11) 0.0468(5) Uani 0.530(3) 1 d . . P B 2

loop_
_atom_site_aniso_label
_atom_site_aniso_U_11
_atom_site_aniso_U_22
_atom_site_aniso_U_33
_atom_site_aniso_U_23
_atom_site_aniso_U_13
_atom_site_aniso_U_12
S1 0.0234(2) 0.0294(3) 0.0240(2) -0.00180(15) 0.01369(19) -0.00511(17)
S2 0.0259(3) 0.0281(2) 0.0215(2) 0.00204(15) 0.01367(18) 0.00251(17)
C7 0.0280(9) 0.0312(9) 0.0213(8) 0.0019(7) 0.0152(7) -0.0020(7)
C1 0.0264(9) 0.0376(10) 0.0260(8) -0.0030(7) 0.0142(7) -0.0077(8)
C2 0.0321(10) 0.0341(10) 0.0219(8) -0.0012(7) 0.0141(7) 0.0004(8)
C3 0.0228(9) 0.0272(9) 0.0189(7) 0.0013(6) 0.0092(7) -0.0020(7)
C4 0.0233(9) 0.0284(9) 0.0197(7) 0.0029(6) 0.0104(7) 0.0001(7)
C5 0.0377(11) 0.0364(10) 0.0240(8) -0.0053(7) 0.0114(8) -0.0071(9)
C8 0.0395(12) 0.0454(13) 0.0627(15) -0.0182(11) 0.0380(12) -0.0159(10)
C6 0.0312(10) 0.0386(11) 0.0293(9) -0.0031(8) 0.0124(8) -0.0126(9)
C9 0.0663(17) 0.0318(11) 0.0756(17) -0.0058(11) 0.0595(15) -0.0023(11)
C10 0.0302(10) 0.0327(9) 0.0219(8) 0.0032(7) 0.0128(7) -0.0008(8)
C11 0.0248(9) 0.0184(8) 0.0216(7) -0.0011(6) 0.0115(7) -0.0025(6)
C12 0.0282(9) 0.0182(8) 0.0205(7) -0.0005(6) 0.0124(7) 0.0014(6)
C16 0.0378(11) 0.0283(9) 0.0265(8) 0.0056(7) 0.0216(8) 0.0121(8)
C13 0.0347(10) 0.0258(9) 0.0252(8) -0.0017(7) 0.0149(8) 0.0072(8)
C14 0.0349(11) 0.0236(9) 0.0267(9) 0.0005(7) 0.0093(8) 0.0075(8)
C15 0.0333(11) 0.0296(10) 0.0247(8) 0.0057(7) 0.0101(8) -0.0001(8)
C17 0.097(2) 0.137(3) 0.0261(11) 0.0325(15) 0.0333(14) 0.091(2)
O1 0.0391(8) 0.0277(7) 0.0440(8) 0.0027(6) 0.0283(7) -0.0015(6)
O2 0.0572(10) 0.0265(7) 0.0430(8) 0.0145(6) 0.0375(8) 0.0176(7)
N1 0.0295(9) 0.0323(9) 0.0372(8) -0.0018(7) 0.0222(7) -0.0032(7)
N2 0.0639(13) 0.0507(12) 0.0211(8) 0.0080(7) 0.0199(8) 0.0356(10)
Cl1 0.1082(7) 0.0754(5) 0.0610(4) 0.0200(4) 0.0618(5) 0.0227(5)
C18A 0.037(2) 0.038(2) 0.0225(17) 0.0061(15) 0.0159(17) 0.0083(18)
Cl2A 0.0430(9) 0.0907(19) 0.0502(8) 0.0281(9) 0.0179(7) -0.0087(10)
C18B 0.040(3) 0.032(2) 0.0285(18) 0.0058(14) 0.0126(18) -0.0020(18)
Cl2B 0.0479(7) 0.0667(11) 0.0362(5) 0.0192(5) 0.0285(5) 0.0250(6)

loop_
_atom_type_symbol
_atom_type_description
_atom_type_scat_dispersion_real
_atom_type_scat_dispersion_imag
_atom_type_scat_source
C C 0.0033 0.0016 'International Tables Vol C Tables 4.2.6.8 and 6.1.1.4'
H H 0.0000 0.0000 'International Tables Vol C Tables 4.2.6.8 and 6.1.1.4'
N N 0.0061 0.0033 'International Tables Vol C Tables 4.2.6.8 and 6.1.1.4'
O O 0.0106 0.0060 'International Tables Vol C Tables 4.2.6.8 and 6.1.1.4'
S S 0.1246 0.1234 'International Tables Vol C Tables 4.2.6.8 and 6.1.1.4'
Cl Cl 0.1484 0.1585 'International Tables Vol C Tables 4.2.6.8 and 6.1.1.4'

loop_
_geom_angle_atom_site_label_1
_geom_angle_atom_site_label_2
_geom_angle_atom_site_label_3
_geom_angle
_geom_angle_site_symmetry_1
_geom_angle_site_symmetry_3
_geom_angle_publ_flag
C3 S1 S2 103.87(6) . . ?
C11 S2 S1 104.31(6) . . ?
O1 C7 N1 123.47(17) . . ?
O1 C7 C4 120.61(17) . . ?
N1 C7 C4 115.91(16) . . ?
C6 C1 C3 120.39(18) . . ?
C5 C2 C4 121.13(18) . . ?
C1 C3 C4 119.41(16) . . ?
C1 C3 S1 122.25(14) . . ?
C4 C3 S1 118.33(14) . . ?
C2 C4 C3 119.22(17) . . ?
C2 C4 C7 120.05(16) . . ?
C3 C4 C7 120.64(16) . . ?
C2 C5 C6 119.48(18) . . ?
N1 C8 C9 111.66(19) . . ?
C5 C6 C1 120.30(19) . . ?
C8 C9 Cl1 110.95(17) . . ?
C15 C10 C11 120.63(17) . . ?
C10 C11 C12 119.28(17) . . ?
C10 C11 S2 122.64(14) . . ?
C12 C11 S2 118.03(12) . . ?
C13 C12 C11 119.29(15) . . ?
C13 C12 C16 120.59(16) . . ?
C11 C12 C16 120.10(16) . . ?
O2 C16 N2 122.72(17) . . ?
O2 C16 C12 120.30(16) . . ?
N2 C16 C12 116.97(16) . . ?
C14 C13 C12 120.89(17) . . ?
C15 C14 C13 119.66(18) . . ?
C14 C15 C10 120.25(17) . . ?
N2 C17 C18A 110.5(2) . . ?
N2 C17 C18B 108.1(3) . . ?
C7 N1 C8 122.40(17) . . ?
C16 N2 C17 121.6(2) . . ?
C17 C18A Cl2A 97.9(3) . . ?
C17 C18B Cl2B 103.9(2) . . ?

loop_
_geom_bond_atom_site_label_1
_geom_bond_atom_site_label_2
_geom_bond_distance
_geom_bond_site_symmetry_2
_geom_bond_publ_flag
S1 C3 1.7915(18) . ?
S1 S2 2.0414(6) . ?
S2 C11 1.7861(18) . ?
C7 O1 1.239(2) . ?
C7 N1 1.335(3) . ?
C7 C4 1.494(3) . ?
C1 C6 1.390(3) . ?
C1 C3 1.393(3) . ?
C2 C5 1.378(3) . ?
C2 C4 1.399(2) . ?
C3 C4 1.402(2) . ?
C5 C6 1.390(3) . ?
C8 N1 1.447(3) . ?
C8 C9 1.508(3) . ?
C9 Cl1 1.796(3) . ?
C10 C15 1.390(3) . ?
C10 C11 1.390(2) . ?
C11 C12 1.408(2) . ?
C12 C13 1.394(3) . ?
C12 C16 1.486(2) . ?
C16 O2 1.235(2) . ?
C16 N2 1.338(2) . ?
C13 C14 1.386(2) . ?
C14 C15 1.383(3) . ?
C17 N2 1.452(3) . ?
C17 C18A 1.464(5) . ?
C17 C18B 1.758(7) . ?
C18A Cl2A 1.794(5) . ?
C18B Cl2B 1.795(5) . ?
